data_4332701
loop_
_publ_author_name
'Perdih, Franc'
'Pevec, Andrej'
'Petri\<cek, Sa\<sa'
'Petri\<c, Andrej'
'Lah, Nina'
'Kogej, Ksenija'
'Dem\<sar, Alojz'

_publ_section_title
;
 The Solution Structures and Dynamics and the Solid-State Structures of
 Substituted Cyclopentadienyltitanium(IV) Trifluorides
;
_journal_issue 19
_journal_name_full 'Inorganic Chemistry'
_journal_page_first 7915
_journal_page_last 7921
_journal_paper_doi 10.1021/ic060714w
_journal_volume 45
_journal_year 2006
_chemical_formula_sum 'C22 H34 F6 Ti2'
_chemical_formula_weight 508.29
_chemical_name_systematic
; 
 ? 
;
_space_group_IT_number 14
_symmetry_cell_setting monoclinic
_symmetry_space_group_name_Hall '-P 2yn'
_symmetry_space_group_name_H-M 'P 1 21/n 1'
_atom_sites_solution_hydrogens geom
_atom_sites_solution_primary direct
_atom_sites_solution_secondary difmap
_audit_creation_method SHELXL-97
_cell_angle_alpha 90.00
_cell_angle_beta 90.2640(10)
_cell_angle_gamma 90.00
_cell_formula_units_Z 8
_cell_length_a 16.3757(3)
_cell_length_b 17.1681(3)
_cell_length_c 16.6481(4)
_cell_measurement_reflns_used 13608
_cell_measurement_temperature 150(2)
_cell_measurement_theta_max 27.48
_cell_measurement_theta_min 1.02
_cell_volume 4680.39(16)
_computing_cell_refinement 'DENZO-SMN (Otwinowski & Minor, 1997)'
_computing_data_collection 'KappaCCD Reference Manual (Nonius, 1998)'
_computing_data_reduction 'DENZO-SMN (Otwinowski & Minor, 1997)'
_computing_structure_refinement 'SHELXL-97 (Sheldrick, 1997)'
_computing_structure_solution 'SHELXS-97 (Sheldrick, 1990)'
_diffrn_ambient_temperature 150(2)
_diffrn_detector_area_resol_mean 0.055
_diffrn_measured_fraction_theta_full 0.952
_diffrn_measured_fraction_theta_max 0.952
_diffrn_measurement_device_type
;
Nonius KappaCCD area-detector diffractometer (with an Oxford Cryostream cooler)
;
_diffrn_measurement_method '\w scans at fixed \c = 55\%'
_diffrn_radiation_monochromator graphite
_diffrn_radiation_source 'fine-focus sealed tube'
_diffrn_radiation_type MoK\a
_diffrn_radiation_wavelength 0.71073
_diffrn_reflns_av_R_equivalents 0.0724
_diffrn_reflns_av_sigmaI/netI 0.0740
_diffrn_reflns_limit_h_max 21
_diffrn_reflns_limit_h_min -21
_diffrn_reflns_limit_k_max 19
_diffrn_reflns_limit_k_min -22
_diffrn_reflns_limit_l_max 21
_diffrn_reflns_limit_l_min -21
_diffrn_reflns_number 29577
_diffrn_reflns_theta_full 27.52
_diffrn_reflns_theta_max 27.48
_diffrn_reflns_theta_min 1.02
_exptl_absorpt_coefficient_mu 0.736
_exptl_absorpt_correction_T_max 0.9301
_exptl_absorpt_correction_T_min 0.7725
_exptl_absorpt_correction_type multi-scan
_exptl_absorpt_process_details 'SCALEPACK (Otwinowski & Minor, 1997)'
_exptl_crystal_colour orange
_exptl_crystal_density_diffrn 1.443
_exptl_crystal_density_method 'not measured'
_exptl_crystal_description needle
_exptl_crystal_F_000 2112
_exptl_crystal_size_max 0.37
_exptl_crystal_size_mid 0.10
_exptl_crystal_size_min 0.10
_refine_diff_density_max 0.562
_refine_diff_density_min -0.403
_refine_diff_density_rms 0.087
_refine_ls_extinction_method none
_refine_ls_goodness_of_fit_ref 1.096
_refine_ls_hydrogen_treatment constr
_refine_ls_matrix_type full
_refine_ls_number_parameters 561
_refine_ls_number_reflns 10606
_refine_ls_number_restraints 0
_refine_ls_restrained_S_all 1.096
_refine_ls_R_factor_all 0.1230
_refine_ls_R_factor_gt 0.0640
_refine_ls_shift/su_max 0.001
_refine_ls_shift/su_mean 0.0001
_refine_ls_structure_factor_coef Fsqd
_refine_ls_weighting_details 'w=1/[\s^2^(Fo^2^)+(0.0226P)^2^+12.2434P] where P=(Fo^2^+2Fc^2^)/3'
_refine_ls_weighting_scheme calc
_refine_ls_wR_factor_gt 0.1165
_refine_ls_wR_factor_ref 0.1404
_reflns_number_gt 6535
_reflns_number_total 10606
_reflns_threshold_expression >2sigma(I)
_cod_data_source_file ic060714wsup1.cif
_cod_data_source_block 2b
_cod_depositor_comments
;
The following automatic conversions were performed:

'_refine_ls_weighting_scheme' value 'calc
w=1/[\s^2^(Fo^2^)+(0.0226P)^2^+12.2434P] where P=(Fo^2^+2Fc^2^)/3'
was changed to 'calc'. New tag '_refine_ls_weighting_details' was
created. The value of the new tag was set to
'w=1/[\s^2^(Fo^2^)+(0.0226P)^2^+12.2434P] where P=(Fo^2^+2Fc^2^)/3'.

Automatic conversion script
Id: cif_fix_values 3143 2015-03-26 13:38:13Z robertas 
;
_cod_original_sg_symbol_H-M P21/n
_cod_database_code 4332701

loop_
_symmetry_equiv_pos_as_xyz
'x, y, z'
'-x+1/2, y+1/2, -z+1/2'
'-x, -y, -z'
'x-1/2, -y-1/2, z-1/2'

loop_
_atom_site_label
_atom_site_type_symbol
_atom_site_fract_x
_atom_site_fract_y
_atom_site_fract_z
_atom_site_U_iso_or_equiv
_atom_site_adp_type
_atom_site_occupancy
_atom_site_calc_flag
_atom_site_refinement_flags
Ti1 Ti 0.44762(4) 0.18706(4) 0.56253(4) 0.01942(16) Uani 1 d .
Ti3 Ti 0.56674(4) 0.06067(4) 0.04051(4) 0.02161(17) Uani 1 d .
Ti2 Ti 0.53955(4) 0.31724(4) 0.44838(4) 0.02102(16) Uani 1 d .
Ti4 Ti 0.44060(4) 0.43660(4) -0.04684(4) 0.02169(17) Uani 1 d .
F1 F 0.33983(13) 0.20642(15) 0.57836(14) 0.0301(6) Uani 1 d .
F2 F 0.42627(15) 0.09657(14) 0.51032(15) 0.0332(6) Uani 1 d .
F3 F 0.45189(13) 0.30079(13) 0.53099(13) 0.0250(5) Uani 1 d .
F4 F 0.53091(14) 0.20265(14) 0.47622(13) 0.0264(5) Uani 1 d .
F5 F 0.55511(16) 0.40963(14) 0.49940(15) 0.0345(6) Uani 1 d .
F6 F 0.64807(14) 0.29654(16) 0.44524(15) 0.0356(6) Uani 1 d .
F7 F 0.46623(13) 0.05240(13) -0.02820(14) 0.0263(5) Uani 1 d .
F8 F 0.59508(16) 0.03084(17) 0.14148(15) 0.0399(7) Uani 1 d .
F9 F 0.52202(15) 0.15116(15) 0.07566(17) 0.0396(7) Uani 1 d .
F10 F 0.46684(13) 0.55058(13) -0.03234(14) 0.0255(5) Uani 1 d .
F11 F 0.49721(14) 0.35047(15) -0.07781(16) 0.0361(6) Uani 1 d .
F12 F 0.41989(15) 0.46371(17) -0.15036(15) 0.0374(6) Uani 1 d .
C10 C 0.5655(2) 0.1448(3) 0.6336(2) 0.0282(9) Uani 1 d .
C11 C 0.4983(2) 0.0991(2) 0.6592(2) 0.0240(9) Uani 1 d .
C12 C 0.4413(2) 0.1494(2) 0.6969(2) 0.0232(8) Uani 1 d .
C13 C 0.4731(2) 0.2263(2) 0.6948(2) 0.0230(8) Uani 1 d .
C14 C 0.5499(2) 0.2233(3) 0.6560(2) 0.0257(9) Uani 1 d .
C15 C 0.6391(3) 0.1156(3) 0.5891(3) 0.0428(12) Uani 1 d .
H15A H 0.6823 0.1021 0.6276 0.064 Uiso 1 calc R
H15B H 0.6588 0.1563 0.5527 0.064 Uiso 1 calc R
H15C H 0.6242 0.0692 0.5579 0.064 Uiso 1 calc R
C16 C 0.4893(3) 0.0130(3) 0.6506(3) 0.0385(11) Uani 1 d .
H16A H 0.5298 -0.0065 0.6124 0.058 Uiso 1 calc R
H16B H 0.4342 0.0009 0.6308 0.058 Uiso 1 calc R
H16C H 0.4978 -0.0120 0.7029 0.058 Uiso 1 calc R
C17 C 0.3629(3) 0.1249(3) 0.7353(3) 0.0354(11) Uani 1 d .
H17A H 0.3328 0.0906 0.6987 0.053 Uiso 1 calc R
H17B H 0.3298 0.1710 0.7470 0.053 Uiso 1 calc R
H17C H 0.3747 0.0970 0.7854 0.053 Uiso 1 calc R
C18 C 0.4324(3) 0.2978(3) 0.7257(3) 0.0374(11) Uani 1 d .
H18A H 0.4508 0.3079 0.7808 0.056 Uiso 1 calc R
H18B H 0.3731 0.2903 0.7251 0.056 Uiso 1 calc R
H18C H 0.4466 0.3422 0.6915 0.056 Uiso 1 calc R
C19 C 0.6065(3) 0.2920(3) 0.6471(3) 0.0443(13) Uani 1 d .
H19A H 0.5748 0.3385 0.6306 0.053 Uiso 1 calc R
H19B H 0.6472 0.2810 0.6049 0.053 Uiso 1 calc R
C1' C 0.6508(4) 0.3086(4) 0.7274(3) 0.0554(15) Uani 1 d .
H1'1 H 0.6103 0.3164 0.7699 0.083 Uiso 1 calc R
H1'2 H 0.6841 0.3557 0.7221 0.083 Uiso 1 calc R
H1'3 H 0.6859 0.2644 0.7413 0.083 Uiso 1 calc R
C20 C 0.5093(2) 0.2684(2) 0.3194(3) 0.0258(9) Uani 1 d .
C21 C 0.4344(2) 0.2925(3) 0.3546(2) 0.0271(9) Uani 1 d .
C22 C 0.4384(2) 0.3734(3) 0.3669(2) 0.0265(9) Uani 1 d .
C23 C 0.5158(3) 0.4006(2) 0.3395(2) 0.0263(9) Uani 1 d .
C24 C 0.5592(2) 0.3349(2) 0.3106(2) 0.0240(9) Uani 1 d .
C25 C 0.5328(3) 0.1872(3) 0.2967(3) 0.0406(11) Uani 1 d .
H25A H 0.5179 0.1778 0.2404 0.061 Uiso 1 calc R
H25B H 0.5040 0.1501 0.3311 0.061 Uiso 1 calc R
H25C H 0.5918 0.1806 0.3036 0.061 Uiso 1 calc R
C26 C 0.3636(3) 0.2407(3) 0.3752(3) 0.0425(13) Uani 1 d .
H26A H 0.3364 0.2608 0.4232 0.064 Uiso 1 calc R
H26B H 0.3835 0.1878 0.3856 0.064 Uiso 1 calc R
H26C H 0.3248 0.2398 0.3302 0.064 Uiso 1 calc R
C27 C 0.3736(3) 0.4245(3) 0.4040(3) 0.0479(14) Uani 1 d .
H27A H 0.3321 0.3918 0.4294 0.072 Uiso 1 calc R
H27B H 0.3481 0.4565 0.3621 0.072 Uiso 1 calc R
H27C H 0.3987 0.4584 0.4445 0.072 Uiso 1 calc R
C28 C 0.5450(3) 0.4830(3) 0.3411(3) 0.0393(11) Uani 1 d .
H28A H 0.5251 0.5103 0.2932 0.059 Uiso 1 calc R
H28B H 0.6048 0.4838 0.3420 0.059 Uiso 1 calc R
H28C H 0.5242 0.5090 0.3893 0.059 Uiso 1 calc R
C29 C 0.6437(2) 0.3357(3) 0.2756(3) 0.0356(11) Uani 1 d .
H29A H 0.6741 0.2892 0.2943 0.043 Uiso 1 calc R
H29B H 0.6733 0.3825 0.2947 0.043 Uiso 1 calc R
C2' C 0.6403(3) 0.3361(4) 0.1850(3) 0.0524(15) Uani 1 d .
H2'1 H 0.6106 0.2900 0.1661 0.079 Uiso 1 calc R
H2'2 H 0.6959 0.3355 0.1636 0.079 Uiso 1 calc R
H2'3 H 0.6120 0.3832 0.1665 0.079 Uiso 1 calc R
C30 C 0.6942(2) 0.0215(2) -0.0056(3) 0.0258(9) Uani 1 d .
C31 C 0.7041(2) 0.0957(3) 0.0316(3) 0.0263(9) Uani 1 d .
C32 C 0.6601(2) 0.1511(2) -0.0156(2) 0.0237(8) Uani 1 d .
C33 C 0.6225(2) 0.1111(2) -0.0793(2) 0.0248(9) Uani 1 d .
C34 C 0.6443(2) 0.0315(2) -0.0744(3) 0.0250(9) Uani 1 d .
C35 C 0.7308(3) -0.0531(3) 0.0234(3) 0.0416(12) Uani 1 d .
H35A H 0.7016 -0.0971 -0.0008 0.062 Uiso 1 calc R
H35B H 0.7263 -0.0559 0.0821 0.062 Uiso 1 calc R
H35C H 0.7885 -0.0552 0.0082 0.062 Uiso 1 calc R
C36 C 0.7530(3) 0.1132(3) 0.1057(3) 0.0392(11) Uani 1 d .
H36A H 0.7494 0.0691 0.1430 0.059 Uiso 1 calc R
H36B H 0.7314 0.1601 0.1316 0.059 Uiso 1 calc R
H36C H 0.8102 0.1217 0.0911 0.059 Uiso 1 calc R
C37 C 0.6557(3) 0.2367(2) -0.0019(3) 0.0328(10) Uani 1 d .
H37A H 0.6583 0.2639 -0.0536 0.049 Uiso 1 calc R
H37B H 0.7016 0.2531 0.0321 0.049 Uiso 1 calc R
H37C H 0.6042 0.2495 0.0248 0.049 Uiso 1 calc R
C38 C 0.5672(3) 0.1467(3) -0.1419(3) 0.0360(10) Uani 1 d .
H38A H 0.5480 0.1976 -0.1232 0.054 Uiso 1 calc R
H38B H 0.5203 0.1124 -0.1512 0.054 Uiso 1 calc R
H38C H 0.5974 0.1533 -0.1922 0.054 Uiso 1 calc R
C39 C 0.6208(3) -0.0300(3) -0.1352(3) 0.0344(10) Uani 1 d .
H39A H 0.5641 -0.0208 -0.1538 0.041 Uiso 1 calc R
H39B H 0.6230 -0.0820 -0.1096 0.041 Uiso 1 calc R
C3' C 0.6781(3) -0.0283(3) -0.2070(3) 0.0507(14) Uani 1 d .
H3'1 H 0.6758 0.0231 -0.2324 0.076 Uiso 1 calc R
H3'2 H 0.6614 -0.0682 -0.2458 0.076 Uiso 1 calc R
H3'3 H 0.7341 -0.0388 -0.1888 0.076 Uiso 1 calc R
C40 C 0.3374(2) 0.3463(3) -0.0221(3) 0.0291(9) Uani 1 d .
C41 C 0.2993(3) 0.4136(3) -0.0517(3) 0.0379(12) Uani 1 d .
C42 C 0.3114(3) 0.4746(3) 0.0046(3) 0.0381(12) Uani 1 d .
C43 C 0.3578(3) 0.4443(3) 0.0693(3) 0.0328(10) Uani 1 d .
C44 C 0.3745(2) 0.3651(3) 0.0526(3) 0.0258(9) Uani 1 d .
C45 C 0.3391(4) 0.2675(3) -0.0611(3) 0.0504(15) Uani 1 d .
H45A H 0.2900 0.2383 -0.0461 0.076 Uiso 1 calc R
H45B H 0.3877 0.2390 -0.0430 0.076 Uiso 1 calc R
H45C H 0.3407 0.2736 -0.1196 0.076 Uiso 1 calc R
C46 C 0.2507(3) 0.4185(5) -0.1290(4) 0.076(2) Uani 1 d .
H46A H 0.2688 0.3775 -0.1659 0.114 Uiso 1 calc R
H46B H 0.2593 0.4696 -0.1539 0.114 Uiso 1 calc R
H46C H 0.1925 0.4116 -0.1174 0.114 Uiso 1 calc R
C47 C 0.2793(4) 0.5558(3) -0.0022(5) 0.075(2) Uani 1 d .
H47A H 0.2675 0.5675 -0.0587 0.112 Uiso 1 calc R
H47B H 0.3202 0.5925 0.0183 0.112 Uiso 1 calc R
H47C H 0.2291 0.5605 0.0293 0.112 Uiso 1 calc R
C48 C 0.3820(4) 0.4880(4) 0.1438(4) 0.0594(18) Uani 1 d .
H48A H 0.3383 0.4843 0.1835 0.089 Uiso 1 calc R
H48B H 0.3915 0.5428 0.1303 0.089 Uiso 1 calc R
H48C H 0.4322 0.4654 0.1661 0.089 Uiso 1 calc R
C49 C 0.4189(3) 0.3085(3) 0.1061(3) 0.0435(12) Uani 1 d .
H49A H 0.4550 0.3373 0.1437 0.052 Uiso 1 calc R
H49B H 0.4534 0.2738 0.0731 0.052 Uiso 1 calc R
C4' C 0.3579(3) 0.2598(3) 0.1537(3) 0.0495(14) Uani 1 d .
H4'1 H 0.3263 0.2939 0.1891 0.074 Uiso 1 calc R
H4'2 H 0.3874 0.2212 0.1861 0.074 Uiso 1 calc R
H4'3 H 0.3209 0.2330 0.1164 0.074 Uiso 1 calc R

loop_
_atom_site_aniso_label
_atom_site_aniso_U_11
_atom_site_aniso_U_22
_atom_site_aniso_U_33
_atom_site_aniso_U_23
_atom_site_aniso_U_13
_atom_site_aniso_U_12
Ti1 0.0189(3) 0.0180(4) 0.0214(4) 0.0008(3) 0.0001(3) -0.0015(3)
Ti3 0.0199(3) 0.0205(4) 0.0245(4) 0.0006(3) 0.0008(3) -0.0026(3)
Ti2 0.0209(3) 0.0204(4) 0.0218(4) 0.0025(3) 0.0002(3) -0.0020(3)
Ti4 0.0188(3) 0.0199(4) 0.0264(4) -0.0010(3) 0.0021(3) -0.0026(3)
F1 0.0181(11) 0.0371(15) 0.0352(13) 0.0079(11) -0.0001(10) 0.0026(10)
F2 0.0411(14) 0.0240(13) 0.0345(14) -0.0037(11) -0.0058(11) -0.0068(11)
F3 0.0287(12) 0.0214(12) 0.0248(12) 0.0029(10) 0.0038(9) 0.0026(9)
F4 0.0286(12) 0.0254(13) 0.0252(12) 0.0014(10) 0.0045(10) 0.0038(10)
F5 0.0497(15) 0.0250(13) 0.0288(13) -0.0012(11) -0.0038(11) -0.0127(12)
F6 0.0206(11) 0.0502(17) 0.0359(14) 0.0093(12) -0.0020(10) -0.0007(11)
F7 0.0217(11) 0.0200(12) 0.0373(14) 0.0078(10) -0.0015(10) -0.0010(9)
F8 0.0391(14) 0.0549(18) 0.0258(13) 0.0094(12) -0.0047(11) -0.0138(13)
F9 0.0360(14) 0.0281(14) 0.0547(17) -0.0101(13) 0.0157(13) -0.0038(11)
F10 0.0231(11) 0.0206(12) 0.0327(13) 0.0052(10) -0.0028(10) -0.0005(9)
F11 0.0293(13) 0.0277(14) 0.0513(16) -0.0134(12) 0.0082(11) 0.0008(11)
F12 0.0359(14) 0.0511(18) 0.0253(13) 0.0015(12) 0.0006(11) -0.0101(12)
C10 0.0209(19) 0.040(3) 0.024(2) 0.0060(19) 0.0011(16) 0.0067(18)
C11 0.029(2) 0.021(2) 0.022(2) 0.0006(16) -0.0033(16) 0.0022(16)
C12 0.0204(18) 0.025(2) 0.025(2) 0.0049(17) -0.0033(15) -0.0010(16)
C13 0.028(2) 0.019(2) 0.022(2) 0.0036(16) -0.0040(16) 0.0006(16)
C14 0.027(2) 0.028(2) 0.022(2) 0.0048(17) -0.0070(16) -0.0039(17)
C15 0.028(2) 0.062(4) 0.038(3) 0.004(2) 0.003(2) 0.016(2)
C16 0.051(3) 0.022(2) 0.042(3) 0.002(2) -0.008(2) 0.004(2)
C17 0.027(2) 0.049(3) 0.030(2) 0.008(2) 0.0030(18) -0.003(2)
C18 0.052(3) 0.029(3) 0.030(2) -0.002(2) 0.000(2) 0.009(2)
C19 0.050(3) 0.049(3) 0.033(3) 0.014(2) -0.012(2) -0.026(2)
C1' 0.058(3) 0.063(4) 0.045(3) 0.008(3) -0.017(3) -0.038(3)
C20 0.026(2) 0.024(2) 0.027(2) 0.0001(17) -0.0003(17) 0.0003(17)
C21 0.024(2) 0.033(2) 0.024(2) 0.0057(18) -0.0003(16) -0.0012(17)
C22 0.026(2) 0.033(2) 0.021(2) -0.0001(18) 0.0004(16) 0.0049(17)
C23 0.033(2) 0.023(2) 0.023(2) 0.0033(17) 0.0013(17) -0.0004(17)
C24 0.0242(19) 0.026(2) 0.021(2) -0.0006(16) 0.0033(16) -0.0012(16)
C25 0.059(3) 0.025(2) 0.038(3) -0.004(2) -0.004(2) 0.003(2)
C26 0.031(2) 0.061(4) 0.035(3) 0.004(2) -0.004(2) -0.024(2)
C27 0.040(3) 0.062(4) 0.041(3) -0.002(3) 0.003(2) 0.027(3)
C28 0.062(3) 0.022(2) 0.033(3) 0.003(2) -0.002(2) -0.004(2)
C29 0.021(2) 0.052(3) 0.034(2) 0.001(2) 0.0063(18) -0.0034(19)
C2' 0.028(2) 0.098(5) 0.031(3) -0.001(3) 0.008(2) 0.003(3)
C30 0.0190(19) 0.024(2) 0.035(2) 0.0055(18) 0.0020(17) -0.0039(16)
C31 0.0207(19) 0.026(2) 0.032(2) 0.0015(18) -0.0020(17) -0.0034(16)
C32 0.0186(18) 0.024(2) 0.029(2) 0.0004(17) 0.0050(16) 0.0017(16)
C33 0.0206(19) 0.027(2) 0.027(2) 0.0025(17) 0.0061(16) -0.0010(16)
C34 0.0189(18) 0.025(2) 0.031(2) 0.0007(17) 0.0047(16) -0.0015(16)
C35 0.034(2) 0.027(3) 0.064(3) 0.007(2) -0.001(2) 0.0048(19)
C36 0.031(2) 0.048(3) 0.039(3) -0.002(2) -0.015(2) -0.003(2)
C37 0.029(2) 0.019(2) 0.050(3) -0.003(2) 0.003(2) -0.0037(17)
C38 0.037(2) 0.039(3) 0.033(2) 0.010(2) -0.0030(19) -0.001(2)
C39 0.030(2) 0.033(3) 0.040(3) -0.014(2) 0.0067(19) -0.0045(19)
C3' 0.046(3) 0.053(3) 0.053(3) -0.018(3) 0.019(3) -0.010(3)
C40 0.023(2) 0.031(2) 0.033(2) -0.0002(19) 0.0042(17) -0.0099(17)
C41 0.021(2) 0.052(3) 0.041(3) 0.020(2) 0.0006(19) -0.008(2)
C42 0.021(2) 0.026(2) 0.067(3) 0.018(2) 0.016(2) 0.0055(18)
C43 0.024(2) 0.033(3) 0.041(3) -0.006(2) 0.0147(19) -0.0072(18)
C44 0.0171(18) 0.028(2) 0.032(2) 0.0042(18) 0.0074(16) -0.0005(16)
C45 0.060(3) 0.035(3) 0.057(3) -0.019(2) 0.017(3) -0.028(2)
C46 0.037(3) 0.134(7) 0.056(4) 0.041(4) -0.022(3) -0.024(4)
C47 0.045(3) 0.033(3) 0.146(7) 0.032(4) 0.036(4) 0.016(3)
C48 0.058(3) 0.064(4) 0.056(3) -0.033(3) 0.030(3) -0.028(3)
C49 0.034(2) 0.049(3) 0.048(3) 0.017(3) 0.004(2) 0.008(2)
C4' 0.051(3) 0.047(3) 0.050(3) 0.022(3) 0.004(3) 0.000(3)

loop_
_atom_type_symbol
_atom_type_description
_atom_type_scat_dispersion_real
_atom_type_scat_dispersion_imag
_atom_type_scat_source
C C 0.0033 0.0016 'International Tables Vol C Tables 4.2.6.8 and 6.1.1.4'
H H 0.0000 0.0000 'International Tables Vol C Tables 4.2.6.8 and 6.1.1.4'
F F 0.0171 0.0103 'International Tables Vol C Tables 4.2.6.8 and 6.1.1.4'
Ti Ti 0.2776 0.4457 'International Tables Vol C Tables 4.2.6.8 and 6.1.1.4'

loop_
_geom_angle_atom_site_label_1
_geom_angle_atom_site_label_2
_geom_angle_atom_site_label_3
_geom_angle
_geom_angle_site_symmetry_1
_geom_angle_site_symmetry_3
F2 Ti1 F1 92.34(12) . .
F2 Ti1 F4 84.32(11) . .
F1 Ti1 F4 138.13(11) . .
F2 Ti1 F3 135.17(11) . .
F1 Ti1 F3 84.02(10) . .
F4 Ti1 F3 70.16(9) . .
F2 Ti1 C12 102.30(14) . .
F1 Ti1 C12 82.20(12) . .
F4 Ti1 C12 139.33(12) . .
F3 Ti1 C12 121.23(13) . .
F2 Ti1 C13 137.01(13) . .
F1 Ti1 C13 88.83(13) . .
F4 Ti1 C13 121.20(12) . .
F3 Ti1 C13 87.71(12) . .
C12 Ti1 C13 35.40(14) . .
F2 Ti1 C11 81.09(13) . .
F1 Ti1 C11 110.97(13) . .
F4 Ti1 C11 109.67(12) . .
F3 Ti1 C11 141.57(13) . .
C12 Ti1 C11 35.25(14) . .
C13 Ti1 C11 58.70(14) . .
F2 Ti1 C14 132.47(14) . .
F1 Ti1 C14 122.86(13) . .
F4 Ti1 C14 87.37(12) . .
F3 Ti1 C14 83.79(12) . .
C12 Ti1 C14 58.39(14) . .
C13 Ti1 C14 35.11(14) . .
C11 Ti1 C14 58.14(15) . .
F2 Ti1 C10 97.56(15) . .
F1 Ti1 C10 140.57(13) . .
F4 Ti1 C10 80.99(12) . .
F3 Ti1 C10 113.30(14) . .
C12 Ti1 C10 58.42(13) . .
C13 Ti1 C10 58.53(14) . .
C11 Ti1 C10 34.90(14) . .
C14 Ti1 C10 34.92(15) . .
F2 Ti1 Ti2 113.05(8) . .
F1 Ti1 Ti2 113.93(8) . .
F4 Ti1 Ti2 35.22(7) . .
F3 Ti1 Ti2 35.00(6) . .
C12 Ti1 Ti2 139.68(10) . .
C13 Ti1 Ti2 105.50(10) . .
C11 Ti1 Ti2 131.84(10) . .
C14 Ti1 Ti2 82.94(10) . .
C10 Ti1 Ti2 97.00(11) . .
F8 Ti3 F9 92.56(14) . .
F8 Ti3 F7 135.55(11) . .
F9 Ti3 F7 85.02(12) . .
F8 Ti3 F7 83.70(12) . 3_655
F9 Ti3 F7 138.17(10) . 3_655
F7 Ti3 F7 69.92(11) . 3_655
F8 Ti3 C30 89.89(14) . .
F9 Ti3 C30 135.86(14) . .
F7 Ti3 C30 121.78(13) . .
F7 Ti3 C30 85.90(12) 3_655 .
F8 Ti3 C31 83.65(14) . .
F9 Ti3 C31 100.99(14) . .
F7 Ti3 C31 140.42(13) . .
F7 Ti3 C31 119.80(13) 3_655 .
C30 Ti3 C31 35.61(15) . .
F8 Ti3 C34 123.76(14) . .
F9 Ti3 C34 131.57(14) . .
F7 Ti3 C34 88.04(12) . .
F7 Ti3 C34 81.86(12) 3_655 .
C30 Ti3 C34 35.17(15) . .
C31 Ti3 C34 58.63(15) . .
F8 Ti3 C33 141.90(13) . .
F9 Ti3 C33 96.70(14) . .
F7 Ti3 C33 82.19(12) . .
F7 Ti3 C33 111.71(13) 3_655 .
C30 Ti3 C33 58.42(14) . .
C31 Ti3 C33 58.33(15) . .
C34 Ti3 C33 34.90(14) . .
F8 Ti3 C32 112.72(13) . .
F9 Ti3 C32 80.12(12) . .
F7 Ti3 C32 110.52(12) . .
F7 Ti3 C32 139.40(12) 3_655 .
C30 Ti3 C32 58.60(14) . .
C31 Ti3 C32 35.27(14) . .
C34 Ti3 C32 57.92(14) . .
C33 Ti3 C32 34.48(14) . .
F8 Ti3 Ti3 111.47(9) . 3_655
F9 Ti3 Ti3 113.84(9) . 3_655
F7 Ti3 Ti3 35.16(6) . 3_655
F7 Ti3 Ti3 34.76(7) 3_655 3_655
C30 Ti3 Ti3 106.01(11) . 3_655
C31 Ti3 Ti3 140.59(11) . 3_655
C34 Ti3 Ti3 83.82(10) . 3_655
C33 Ti3 Ti3 98.30(11) . 3_655
C32 Ti3 Ti3 132.71(11) . 3_655
F6 Ti2 F5 92.83(13) . .
F6 Ti2 F3 133.99(11) . .
F5 Ti2 F3 84.37(11) . .
F6 Ti2 F4 83.44(11) . .
F5 Ti2 F4 138.64(11) . .
F3 Ti2 F4 69.92(9) . .
F6 Ti2 C24 81.82(13) . .
F5 Ti2 C24 109.02(13) . .
F3 Ti2 C24 142.25(12) . .
F4 Ti2 C24 111.13(12) . .
F6 Ti2 C23 104.88(13) . .
F5 Ti2 C23 81.40(14) . .
F3 Ti2 C23 119.90(12) . .
F4 Ti2 C23 139.41(13) . .
C24 Ti2 C23 35.30(14) . .
F6 Ti2 C22 138.95(13) . .
F5 Ti2 C22 90.48(14) . .
F3 Ti2 C22 87.06(12) . .
F4 Ti2 C22 118.83(13) . .
C24 Ti2 C22 58.60(14) . .
C23 Ti2 C22 35.49(14) . .
F6 Ti2 C20 96.10(13) . .
F5 Ti2 C20 139.93(14) . .
F3 Ti2 C20 115.16(12) . .
F4 Ti2 C20 81.29(12) . .
C24 Ti2 C20 35.02(14) . .
C23 Ti2 C20 58.54(15) . .
C22 Ti2 C20 58.24(14) . .
F6 Ti2 C21 131.20(13) . .
F5 Ti2 C21 124.56(14) . .
F3 Ti2 C21 84.60(12) . .
F4 Ti2 C21 85.70(13) . .
C24 Ti2 C21 58.49(14) . .
C23 Ti2 C21 58.62(15) . .
C22 Ti2 C21 34.80(15) . .
C20 Ti2 C21 35.15(14) . .
F6 Ti2 Ti1 109.48(9) . .
F5 Ti2 Ti1 112.66(8) . .
F3 Ti2 Ti1 35.22(7) . .
F4 Ti2 Ti1 34.77(6) . .
C24 Ti2 Ti1 135.89(10) . .
C23 Ti2 Ti1 141.74(11) . .
C22 Ti2 Ti1 106.79(10) . .
C20 Ti2 Ti1 100.91(10) . .
C21 Ti2 Ti1 85.72(10) . .
F12 Ti4 F11 91.86(13) . .
F12 Ti4 F10 136.82(11) . 3_665
F11 Ti4 F10 83.78(11) . 3_665
F12 Ti4 F10 84.47(12) . .
F11 Ti4 F10 135.48(10) . .
F10 Ti4 F10 69.93(11) 3_665 .
F12 Ti4 C40 101.87(14) . .
F11 Ti4 C40 83.16(14) . .
F10 Ti4 C40 120.04(13) 3_665 .
F10 Ti4 C40 141.05(13) . .
F12 Ti4 C44 136.35(14) . .
F11 Ti4 C44 90.71(13) . .
F10 Ti4 C44 86.76(12) 3_665 .
F10 Ti4 C44 121.65(13) . .
C40 Ti4 C44 35.43(15) . .
F12 Ti4 C41 80.25(14) . .
F11 Ti4 C41 110.89(16) . .
F10 Ti4 C41 141.12(14) 3_665 .
F10 Ti4 C41 112.10(15) . .
C40 Ti4 C41 34.84(16) . .
C44 Ti4 C41 58.34(15) . .
F12 Ti4 C43 130.89(15) . .
F11 Ti4 C43 124.76(15) . .
F10 Ti4 C43 83.81(13) 3_665 .
F10 Ti4 C43 88.33(13) . .
C40 Ti4 C43 58.31(15) . .
C44 Ti4 C43 34.99(15) . .
C41 Ti4 C43 57.98(17) . .
F12 Ti4 C42 96.24(16) . .
F11 Ti4 C42 141.26(14) . .
F10 Ti4 C42 113.71(16) 3_665 .
F10 Ti4 C42 83.10(14) . .
C40 Ti4 C42 58.11(16) . .
C44 Ti4 C42 58.12(15) . .
C41 Ti4 C42 34.93(18) . .
C43 Ti4 C42 34.65(17) . .
F12 Ti4 Ti4 112.70(9) . 3_665
F11 Ti4 Ti4 111.66(9) . 3_665
F10 Ti4 Ti4 34.98(6) 3_665 3_665
F10 Ti4 Ti4 34.95(7) . 3_665
C40 Ti4 Ti4 141.26(11) . 3_665
C44 Ti4 Ti4 106.61(11) . 3_665
C41 Ti4 Ti4 134.79(14) . 3_665
C43 Ti4 Ti4 85.21(11) . 3_665
C42 Ti4 Ti4 99.90(14) . 3_665
Ti2 F3 Ti1 109.78(10) . .
Ti1 F4 Ti2 110.01(11) . .
Ti3 F7 Ti3 110.08(11) . 3_655
Ti4 F10 Ti4 110.07(11) 3_665 .
C11 C10 C14 107.7(3) . .
C11 C10 C15 126.0(4) . .
C14 C10 C15 126.2(4) . .
C11 C10 Ti1 71.9(2) . .
C14 C10 Ti1 72.2(2) . .
C15 C10 Ti1 120.5(3) . .
C10 C11 C12 108.1(4) . .
C10 C11 C16 126.5(4) . .
C12 C11 C16 125.4(4) . .
C10 C11 Ti1 73.2(2) . .
C12 C11 Ti1 71.5(2) . .
C16 C11 Ti1 122.3(3) . .
C11 C12 C13 108.2(3) . .
C11 C12 C17 125.8(4) . .
C13 C12 C17 125.9(4) . .
C11 C12 Ti1 73.3(2) . .
C13 C12 Ti1 72.6(2) . .
C17 C12 Ti1 121.9(3) . .
C14 C13 C12 107.6(3) . .
C14 C13 C18 125.9(4) . .
C12 C13 C18 126.4(4) . .
C14 C13 Ti1 73.4(2) . .
C12 C13 Ti1 72.0(2) . .
C18 C13 Ti1 119.0(3) . .
C13 C14 C10 108.4(3) . .
C13 C14 C19 124.2(4) . .
C10 C14 C19 127.2(4) . .
C13 C14 Ti1 71.5(2) . .
C10 C14 Ti1 72.9(2) . .
C19 C14 Ti1 125.1(3) . .
C10 C15 H15A 109.5 . .
C10 C15 H15B 109.5 . .
H15A C15 H15B 109.5 . .
C10 C15 H15C 109.5 . .
H15A C15 H15C 109.5 . .
H15B C15 H15C 109.5 . .
C11 C16 H16A 109.5 . .
C11 C16 H16B 109.5 . .
H16A C16 H16B 109.5 . .
C11 C16 H16C 109.5 . .
H16A C16 H16C 109.5 . .
H16B C16 H16C 109.5 . .
C12 C17 H17A 109.5 . .
C12 C17 H17B 109.5 . .
H17A C17 H17B 109.5 . .
C12 C17 H17C 109.5 . .
H17A C17 H17C 109.5 . .
H17B C17 H17C 109.5 . .
C13 C18 H18A 109.5 . .
C13 C18 H18B 109.5 . .
H18A C18 H18B 109.5 . .
C13 C18 H18C 109.5 . .
H18A C18 H18C 109.5 . .
H18B C18 H18C 109.5 . .
C14 C19 C1' 110.3(4) . .
C14 C19 H19A 109.6 . .
C1' C19 H19A 109.6 . .
C14 C19 H19B 109.6 . .
C1' C19 H19B 109.6 . .
H19A C19 H19B 108.1 . .
C19 C1' H1'1 109.5 . .
C19 C1' H1'2 109.5 . .
H1'1 C1' H1'2 109.5 . .
C19 C1' H1'3 109.5 . .
H1'1 C1' H1'3 109.5 . .
H1'2 C1' H1'3 109.5 . .
C24 C20 C21 108.0(4) . .
C24 C20 C25 125.3(4) . .
C21 C20 C25 126.8(4) . .
C24 C20 Ti2 71.8(2) . .
C21 C20 Ti2 72.5(2) . .
C25 C20 Ti2 120.6(3) . .
C22 C21 C20 107.9(4) . .
C22 C21 C26 126.0(4) . .
C20 C21 C26 126.1(4) . .
C22 C21 Ti2 72.0(2) . .
C20 C21 Ti2 72.4(2) . .
C26 C21 Ti2 121.2(3) . .
C21 C22 C23 108.6(3) . .
C21 C22 C27 126.9(4) . .
C23 C22 C27 124.5(4) . .
C21 C22 Ti2 73.2(2) . .
C23 C22 Ti2 72.2(2) . .
C27 C22 Ti2 119.9(3) . .
C24 C23 C22 107.2(4) . .
C24 C23 C28 126.8(4) . .
C22 C23 C28 126.1(4) . .
C24 C23 Ti2 72.2(2) . .
C22 C23 Ti2 72.3(2) . .
C28 C23 Ti2 120.9(3) . .
C20 C24 C23 108.4(3) . .
C20 C24 C29 125.6(4) . .
C23 C24 C29 126.0(4) . .
C20 C24 Ti2 73.2(2) . .
C23 C24 Ti2 72.5(2) . .
C29 C24 Ti2 120.8(3) . .
C20 C25 H25A 109.5 . .
C20 C25 H25B 109.5 . .
H25A C25 H25B 109.5 . .
C20 C25 H25C 109.5 . .
H25A C25 H25C 109.5 . .
H25B C25 H25C 109.5 . .
C21 C26 H26A 109.5 . .
C21 C26 H26B 109.5 . .
H26A C26 H26B 109.5 . .
C21 C26 H26C 109.5 . .
H26A C26 H26C 109.5 . .
H26B C26 H26C 109.5 . .
C22 C27 H27A 109.5 . .
C22 C27 H27B 109.5 . .
H27A C27 H27B 109.5 . .
C22 C27 H27C 109.5 . .
H27A C27 H27C 109.5 . .
H27B C27 H27C 109.5 . .
C23 C28 H28A 109.5 . .
C23 C28 H28B 109.5 . .
H28A C28 H28B 109.5 . .
C23 C28 H28C 109.5 . .
H28A C28 H28C 109.5 . .
H28B C28 H28C 109.5 . .
C24 C29 C2' 110.9(4) . .
C24 C29 H29A 109.5 . .
C2' C29 H29A 109.5 . .
C24 C29 H29B 109.5 . .
C2' C29 H29B 109.5 . .
H29A C29 H29B 108.0 . .
C29 C2' H2'1 109.5 . .
C29 C2' H2'2 109.5 . .
H2'1 C2' H2'2 109.5 . .
C29 C2' H2'3 109.5 . .
H2'1 C2' H2'3 109.5 . .
H2'2 C2' H2'3 109.5 . .
C34 C30 C31 107.9(4) . .
C34 C30 C35 126.6(4) . .
C31 C30 C35 125.5(4) . .
C34 C30 Ti3 73.5(2) . .
C31 C30 Ti3 72.5(2) . .
C35 C30 Ti3 120.0(3) . .
C30 C31 C32 107.5(4) . .
C30 C31 C36 126.6(4) . .
C32 C31 C36 125.9(4) . .
C30 C31 Ti3 71.9(2) . .
C32 C31 Ti3 73.9(2) . .
C36 C31 Ti3 120.7(3) . .
C33 C32 C31 107.9(4) . .
C33 C32 C37 125.2(4) . .
C31 C32 C37 126.8(4) . .
C33 C32 Ti3 72.3(2) . .
C31 C32 Ti3 70.9(2) . .
C37 C32 Ti3 123.6(3) . .
C32 C33 C34 108.7(4) . .
C32 C33 C38 125.8(4) . .
C34 C33 C38 125.5(4) . .
C32 C33 Ti3 73.2(2) . .
C34 C33 Ti3 72.3(2) . .
C38 C33 Ti3 119.9(3) . .
C33 C34 C30 107.9(4) . .
C33 C34 C39 125.0(4) . .
C30 C34 C39 127.0(4) . .
C33 C34 Ti3 72.8(2) . .
C30 C34 Ti3 71.3(2) . .
C39 C34 Ti3 123.8(3) . .
C30 C35 H35A 109.5 . .
C30 C35 H35B 109.5 . .
H35A C35 H35B 109.5 . .
C30 C35 H35C 109.5 . .
H35A C35 H35C 109.5 . .
H35B C35 H35C 109.5 . .
C31 C36 H36A 109.5 . .
C31 C36 H36B 109.5 . .
H36A C36 H36B 109.5 . .
C31 C36 H36C 109.5 . .
H36A C36 H36C 109.5 . .
H36B C36 H36C 109.5 . .
C32 C37 H37A 109.5 . .
C32 C37 H37B 109.5 . .
H37A C37 H37B 109.5 . .
C32 C37 H37C 109.5 . .
H37A C37 H37C 109.5 . .
H37B C37 H37C 109.5 . .
C33 C38 H38A 109.5 . .
C33 C38 H38B 109.5 . .
H38A C38 H38B 109.5 . .
C33 C38 H38C 109.5 . .
H38A C38 H38C 109.5 . .
H38B C38 H38C 109.5 . .
C34 C39 C3' 110.9(4) . .
C34 C39 H39A 109.5 . .
C3' C39 H39A 109.5 . .
C34 C39 H39B 109.5 . .
C3' C39 H39B 109.5 . .
H39A C39 H39B 108.1 . .
C39 C3' H3'1 109.5 . .
C39 C3' H3'2 109.5 . .
H3'1 C3' H3'2 109.5 . .
C39 C3' H3'3 109.5 . .
H3'1 C3' H3'3 109.5 . .
H3'2 C3' H3'3 109.5 . .
C41 C40 C44 108.0(4) . .
C41 C40 C45 126.9(5) . .
C44 C40 C45 125.1(4) . .
C41 C40 Ti4 73.2(2) . .
C44 C40 Ti4 72.3(2) . .
C45 C40 Ti4 120.5(3) . .
C40 C41 C42 108.4(4) . .
C40 C41 C46 125.2(6) . .
C42 C41 C46 126.3(5) . .
C40 C41 Ti4 71.9(2) . .
C42 C41 Ti4 73.6(2) . .
C46 C41 Ti4 122.3(3) . .
C43 C42 C41 107.7(4) . .
C43 C42 C47 126.1(6) . .
C41 C42 C47 126.2(6) . .
C43 C42 Ti4 72.4(2) . .
C41 C42 Ti4 71.4(2) . .
C47 C42 Ti4 122.9(3) . .
C42 C43 C44 108.0(4) . .
C42 C43 C48 125.8(5) . .
C44 C43 C48 126.2(5) . .
C42 C43 Ti4 72.9(2) . .
C44 C43 Ti4 71.0(2) . .
C48 C43 Ti4 123.4(3) . .
C43 C44 C40 107.9(4) . .
C43 C44 C49 126.8(4) . .
C40 C44 C49 125.2(4) . .
C43 C44 Ti4 74.0(2) . .
C40 C44 Ti4 72.3(2) . .
C49 C44 Ti4 122.4(3) . .
C40 C45 H45A 109.5 . .
C40 C45 H45B 109.5 . .
H45A C45 H45B 109.5 . .
C40 C45 H45C 109.5 . .
H45A C45 H45C 109.5 . .
H45B C45 H45C 109.5 . .
C41 C46 H46A 109.5 . .
C41 C46 H46B 109.5 . .
H46A C46 H46B 109.5 . .
C41 C46 H46C 109.5 . .
H46A C46 H46C 109.5 . .
H46B C46 H46C 109.5 . .
C42 C47 H47A 109.5 . .
C42 C47 H47B 109.5 . .
H47A C47 H47B 109.5 . .
C42 C47 H47C 109.5 . .
H47A C47 H47C 109.5 . .
H47B C47 H47C 109.5 . .
C43 C48 H48A 109.5 . .
C43 C48 H48B 109.5 . .
H48A C48 H48B 109.5 . .
C43 C48 H48C 109.5 . .
H48A C48 H48C 109.5 . .
H48B C48 H48C 109.5 . .
C44 C49 C4' 110.2(4) . .
C44 C49 H49A 109.6 . .
C4' C49 H49A 109.6 . .
C44 C49 H49B 109.6 . .
C4' C49 H49B 109.6 . .
H49A C49 H49B 108.1 . .
C49 C4' H4'1 109.5 . .
C49 C4' H4'2 109.5 . .
H4'1 C4' H4'2 109.5 . .
C49 C4' H4'3 109.5 . .
H4'1 C4' H4'3 109.5 . .
H4'2 C4' H4'3 109.5 . .

loop_
_geom_bond_atom_site_label_1
_geom_bond_atom_site_label_2
_geom_bond_distance
_geom_bond_site_symmetry_2
Ti1 F2 1.813(3) .
Ti1 F1 1.817(2) .
Ti1 F4 2.004(2) .
Ti1 F3 2.023(2) .
Ti1 C12 2.332(4) .
Ti1 C13 2.339(4) .
Ti1 C11 2.356(4) .
Ti1 C14 2.364(4) .
Ti1 C10 2.373(4) .
Ti1 Ti2 3.3014(9) .
Ti3 F8 1.816(3) .
Ti3 F9 1.816(3) .
Ti3 F7 2.005(2) .
Ti3 F7 2.025(2) 3_655
Ti3 C30 2.326(4) .
Ti3 C31 2.334(4) .
Ti3 C34 2.355(4) .
Ti3 C33 2.362(4) .
Ti3 C32 2.373(4) .
Ti3 Ti3 3.3029(14) 3_655
Ti2 F6 1.813(2) .
Ti2 F5 1.817(3) .
Ti2 F3 2.013(2) .
Ti2 F4 2.026(2) .
Ti2 C24 2.338(4) .
Ti2 C23 2.342(4) .
Ti2 C22 2.343(4) .
Ti2 C20 2.356(4) .
Ti2 C21 2.358(4) .
Ti4 F12 1.816(3) .
Ti4 F11 1.821(2) .
Ti4 F10 2.016(2) 3_665
Ti4 F10 2.018(2) .
Ti4 C40 2.332(4) .
Ti4 C44 2.332(4) .
Ti4 C41 2.348(4) .
Ti4 C43 2.370(4) .
Ti4 C42 2.377(4) .
Ti4 Ti4 3.3057(14) 3_665
F7 Ti3 2.025(2) 3_655
F10 Ti4 2.016(2) 3_665
C10 C11 1.418(6) .
C10 C14 1.422(6) .
C10 C15 1.503(6) .
C11 C12 1.420(6) .
C11 C16 1.494(6) .
C12 C13 1.420(6) .
C12 C17 1.498(5) .
C13 C14 1.419(6) .
C13 C18 1.488(6) .
C14 C19 1.508(6) .
C15 H15A 0.9800 .
C15 H15B 0.9800 .
C15 H15C 0.9800 .
C16 H16A 0.9800 .
C16 H16B 0.9800 .
C16 H16C 0.9800 .
C17 H17A 0.9800 .
C17 H17B 0.9800 .
C17 H17C 0.9800 .
C18 H18A 0.9800 .
C18 H18B 0.9800 .
C18 H18C 0.9800 .
C19 C1' 1.544(7) .
C19 H19A 0.9900 .
C19 H19B 0.9900 .
C1' H1'1 0.9800 .
C1' H1'2 0.9800 .
C1' H1'3 0.9800 .
C20 C24 1.412(6) .
C20 C21 1.423(6) .
C20 C25 1.495(6) .
C21 C22 1.406(6) .
C21 C26 1.501(6) .
C22 C23 1.428(6) .
C22 C27 1.510(6) .
C23 C24 1.419(6) .
C23 C28 1.493(6) .
C24 C29 1.504(5) .
C25 H25A 0.9800 .
C25 H25B 0.9800 .
C25 H25C 0.9800 .
C26 H26A 0.9800 .
C26 H26B 0.9800 .
C26 H26C 0.9800 .
C27 H27A 0.9800 .
C27 H27B 0.9800 .
C27 H27C 0.9800 .
C28 H28A 0.9800 .
C28 H28B 0.9800 .
C28 H28C 0.9800 .
C29 C2' 1.509(6) .
C29 H29A 0.9900 .
C29 H29B 0.9900 .
C2' H2'1 0.9800 .
C2' H2'2 0.9800 .
C2' H2'3 0.9800 .
C30 C34 1.415(6) .
C30 C31 1.425(6) .
C30 C35 1.493(6) .
C31 C32 1.427(6) .
C31 C36 1.499(6) .
C32 C33 1.403(6) .
C32 C37 1.489(6) .
C33 C34 1.415(6) .
C33 C38 1.508(6) .
C34 C39 1.511(6) .
C35 H35A 0.9800 .
C35 H35B 0.9800 .
C35 H35C 0.9800 .
C36 H36A 0.9800 .
C36 H36B 0.9800 .
C36 H36C 0.9800 .
C37 H37A 0.9800 .
C37 H37B 0.9800 .
C37 H37C 0.9800 .
C38 H38A 0.9800 .
C38 H38B 0.9800 .
C38 H38C 0.9800 .
C39 C3' 1.523(6) .
C39 H39A 0.9900 .
C39 H39B 0.9900 .
C3' H3'1 0.9800 .
C3' H3'2 0.9800 .
C3' H3'3 0.9800 .
C40 C41 1.401(7) .
C40 C44 1.419(6) .
C40 C45 1.502(6) .
C41 C42 1.418(8) .
C41 C46 1.513(7) .
C42 C43 1.414(7) .
C42 C47 1.493(7) .
C43 C44 1.414(6) .
C43 C48 1.501(7) .
C44 C49 1.504(6) .
C45 H45A 0.9800 .
C45 H45B 0.9800 .
C45 H45C 0.9800 .
C46 H46A 0.9800 .
C46 H46B 0.9800 .
C46 H46C 0.9800 .
C47 H47A 0.9800 .
C47 H47B 0.9800 .
C47 H47C 0.9800 .
C48 H48A 0.9800 .
C48 H48B 0.9800 .
C48 H48C 0.9800 .
C49 C4' 1.527(7) .
C49 H49A 0.9900 .
C49 H49B 0.9900 .
C4' H4'1 0.9800 .
C4' H4'2 0.9800 .
C4' H4'3 0.9800 .

loop_
_geom_torsion_atom_site_label_1
_geom_torsion_atom_site_label_2
_geom_torsion_atom_site_label_3
_geom_torsion_atom_site_label_4
_geom_torsion
_geom_torsion_site_symmetry_1
_geom_torsion_site_symmetry_4
F2 Ti1 Ti2 F6 -81.68(13) . .
F1 Ti1 Ti2 F6 174.58(14) . .
F4 Ti1 Ti2 F6 -43.78(15) . .
F3 Ti1 Ti2 F6 140.92(15) . .
C12 Ti1 Ti2 F6 67.52(18) . .
C13 Ti1 Ti2 F6 78.85(14) . .
C11 Ti1 Ti2 F6 17.24(17) . .
C14 Ti1 Ti2 F6 51.68(14) . .
C10 Ti1 Ti2 F6 19.63(15) . .
F2 Ti1 Ti2 F5 176.52(14) . .
F1 Ti1 Ti2 F5 72.79(14) . .
F4 Ti1 Ti2 F5 -145.57(16) . .
F3 Ti1 Ti2 F5 39.13(15) . .
C12 Ti1 Ti2 F5 -34.27(19) . .
C13 Ti1 Ti2 F5 -22.95(14) . .
C11 Ti1 Ti2 F5 -84.56(17) . .
C14 Ti1 Ti2 F5 -50.11(14) . .
C10 Ti1 Ti2 F5 -82.16(15) . .
F2 Ti1 Ti2 F3 137.39(15) . .
F1 Ti1 Ti2 F3 33.66(15) . .
F4 Ti1 Ti2 F3 175.30(18) . .
C12 Ti1 Ti2 F3 -73.4(2) . .
C13 Ti1 Ti2 F3 -62.07(16) . .
C11 Ti1 Ti2 F3 -123.69(18) . .
C14 Ti1 Ti2 F3 -89.24(16) . .
C10 Ti1 Ti2 F3 -121.29(17) . .
F2 Ti1 Ti2 F4 -37.90(15) . .
F1 Ti1 Ti2 F4 -141.64(15) . .
F3 Ti1 Ti2 F4 -175.30(18) . .
C12 Ti1 Ti2 F4 111.3(2) . .
C13 Ti1 Ti2 F4 122.63(16) . .
C11 Ti1 Ti2 F4 61.02(18) . .
C14 Ti1 Ti2 F4 95.46(16) . .
C10 Ti1 Ti2 F4 63.41(16) . .
F2 Ti1 Ti2 C24 16.83(17) . .
F1 Ti1 Ti2 C24 -86.91(17) . .
F4 Ti1 Ti2 C24 54.73(19) . .
F3 Ti1 Ti2 C24 -120.57(19) . .
C12 Ti1 Ti2 C24 166.0(2) . .
C13 Ti1 Ti2 C24 177.36(18) . .
C11 Ti1 Ti2 C24 115.7(2) . .
C14 Ti1 Ti2 C24 150.19(18) . .
C10 Ti1 Ti2 C24 118.14(18) . .
F2 Ti1 Ti2 C23 71.0(2) . .
F1 Ti1 Ti2 C23 -32.7(2) . .
F4 Ti1 Ti2 C23 108.9(2) . .
F3 Ti1 Ti2 C23 -66.4(2) . .
C12 Ti1 Ti2 C23 -139.8(2) . .
C13 Ti1 Ti2 C23 -128.5(2) . .
C11 Ti1 Ti2 C23 169.9(2) . .
C14 Ti1 Ti2 C23 -155.6(2) . .
C10 Ti1 Ti2 C23 172.3(2) . .
F2 Ti1 Ti2 C22 78.74(14) . .
F1 Ti1 Ti2 C22 -24.99(14) . .
F4 Ti1 Ti2 C22 116.65(16) . .
F3 Ti1 Ti2 C22 -58.65(16) . .
C12 Ti1 Ti2 C22 -132.05(19) . .
C13 Ti1 Ti2 C22 -120.72(15) . .
C11 Ti1 Ti2 C22 177.66(17) . .
C14 Ti1 Ti2 C22 -147.89(15) . .
C10 Ti1 Ti2 C22 -179.94(16) . .
F2 Ti1 Ti2 C20 18.86(14) . .
F1 Ti1 Ti2 C20 -84.87(14) . .
F4 Ti1 Ti2 C20 56.76(16) . .
F3 Ti1 Ti2 C20 -118.53(16) . .
C12 Ti1 Ti2 C20 168.06(18) . .
C13 Ti1 Ti2 C20 179.39(15) . .
C11 Ti1 Ti2 C20 117.78(17) . .
C14 Ti1 Ti2 C20 152.23(15) . .
C10 Ti1 Ti2 C20 120.18(15) . .
F2 Ti1 Ti2 C21 50.71(14) . .
F1 Ti1 Ti2 C21 -53.03(14) . .
F4 Ti1 Ti2 C21 88.61(16) . .
F3 Ti1 Ti2 C21 -86.69(16) . .
C12 Ti1 Ti2 C21 -160.09(19) . .
C13 Ti1 Ti2 C21 -148.76(15) . .
C11 Ti1 Ti2 C21 149.63(17) . .
C14 Ti1 Ti2 C21 -175.93(15) . .
C10 Ti1 Ti2 C21 152.02(16) . .
F6 Ti2 F3 Ti1 -55.7(2) . .
F5 Ti2 F3 Ti1 -144.18(13) . .
F4 Ti2 F3 Ti1 2.85(11) . .
C24 Ti2 F3 Ti1 101.8(2) . .
C23 Ti2 F3 Ti1 139.11(14) . .
C22 Ti2 F3 Ti1 125.05(15) . .
C20 Ti2 F3 Ti1 72.38(16) . .
C21 Ti2 F3 Ti1 90.23(15) . .
F2 Ti1 F3 Ti2 -62.07(19) . .
F1 Ti1 F3 Ti2 -149.38(13) . .
F4 Ti1 F3 Ti2 -2.88(11) . .
C12 Ti1 F3 Ti2 133.51(13) . .
C13 Ti1 F3 Ti2 121.56(14) . .
C11 Ti1 F3 Ti2 94.1(2) . .
C14 Ti1 F3 Ti2 86.56(14) . .
C10 Ti1 F3 Ti2 67.44(16) . .
F2 Ti1 F4 Ti2 145.38(13) . .
F1 Ti1 F4 Ti2 58.2(2) . .
F3 Ti1 F4 Ti2 2.87(11) . .
C12 Ti1 F4 Ti2 -112.34(19) . .
C13 Ti1 F4 Ti2 -71.57(17) . .
C11 Ti1 F4 Ti2 -136.20(14) . .
C14 Ti1 F4 Ti2 -81.48(15) . .
C10 Ti1 F4 Ti2 -116.01(16) . .
F6 Ti2 F4 Ti1 138.96(13) . .
F5 Ti2 F4 Ti1 52.1(2) . .
F3 Ti2 F4 Ti1 -2.89(11) . .
C24 Ti2 F4 Ti1 -142.46(13) . .
C23 Ti2 F4 Ti1 -115.79(18) . .
C22 Ti2 F4 Ti1 -77.61(16) . .
C20 Ti2 F4 Ti1 -123.81(14) . .
C21 Ti2 F4 Ti1 -88.70(14) . .
F8 Ti3 F7 Ti3 -57.3(2) . 3_655
F9 Ti3 F7 Ti3 -145.92(13) . 3_655
F7 Ti3 F7 Ti3 0.0 3_655 3_655
C30 Ti3 F7 Ti3 71.58(17) . 3_655
C31 Ti3 F7 Ti3 112.8(2) . 3_655
C34 Ti3 F7 Ti3 82.05(14) . 3_655
C33 Ti3 F7 Ti3 116.60(14) . 3_655
C32 Ti3 F7 Ti3 136.58(13) . 3_655
F12 Ti4 F10 Ti4 -144.62(13) . 3_665
F11 Ti4 F10 Ti4 -57.6(2) . 3_665
F10 Ti4 F10 Ti4 0.0 3_665 3_665
C40 Ti4 F10 Ti4 113.3(2) . 3_665
C44 Ti4 F10 Ti4 72.78(16) . 3_665
C41 Ti4 F10 Ti4 138.26(15) . 3_665
C43 Ti4 F10 Ti4 84.02(15) . 3_665
C42 Ti4 F10 Ti4 118.39(17) . 3_665
F2 Ti1 C10 C11 -62.4(2) . .
F1 Ti1 C10 C11 40.7(4) . .
F4 Ti1 C10 C11 -145.4(3) . .
F3 Ti1 C10 C11 150.9(2) . .
C12 Ti1 C10 C11 37.4(2) . .
C13 Ti1 C10 C11 79.2(3) . .
C14 Ti1 C10 C11 116.2(3) . .
Ti2 Ti1 C10 C11 -176.9(2) . .
F2 Ti1 C10 C14 -178.6(2) . .
F1 Ti1 C10 C14 -75.5(3) . .
F4 Ti1 C10 C14 98.4(2) . .
F3 Ti1 C10 C14 34.7(2) . .
C12 Ti1 C10 C14 -78.8(2) . .
C13 Ti1 C10 C14 -37.0(2) . .
C11 Ti1 C10 C14 -116.2(3) . .
Ti2 Ti1 C10 C14 66.9(2) . .
F2 Ti1 C10 C15 59.3(4) . .
F1 Ti1 C10 C15 162.4(3) . .
F4 Ti1 C10 C15 -23.7(4) . .
F3 Ti1 C10 C15 -87.4(4) . .
C12 Ti1 C10 C15 159.1(4) . .
C13 Ti1 C10 C15 -159.1(4) . .
C11 Ti1 C10 C15 121.7(5) . .
C14 Ti1 C10 C15 -122.1(5) . .
Ti2 Ti1 C10 C15 -55.2(4) . .
C14 C10 C11 C12 0.3(5) . .
C15 C10 C11 C12 -178.5(4) . .
Ti1 C10 C11 C12 -63.4(3) . .
C14 C10 C11 C16 -178.2(4) . .
C15 C10 C11 C16 3.1(7) . .
Ti1 C10 C11 C16 118.1(4) . .
C14 C10 C11 Ti1 63.7(3) . .
C15 C10 C11 Ti1 -115.0(4) . .
F2 Ti1 C11 C10 117.2(3) . .
F1 Ti1 C11 C10 -153.7(2) . .
F4 Ti1 C11 C10 36.6(3) . .
F3 Ti1 C11 C10 -46.0(3) . .
C12 Ti1 C11 C10 -116.3(4) . .
C13 Ti1 C11 C10 -78.7(3) . .
C14 Ti1 C11 C10 -37.2(2) . .
Ti2 Ti1 C11 C10 4.2(3) . .
F2 Ti1 C11 C12 -126.5(2) . .
F1 Ti1 C11 C12 -37.4(3) . .
F4 Ti1 C11 C12 152.8(2) . .
F3 Ti1 C11 C12 70.2(3) . .
C13 Ti1 C11 C12 37.6(2) . .
C14 Ti1 C11 C12 79.1(3) . .
C10 Ti1 C11 C12 116.3(4) . .
Ti2 Ti1 C11 C12 120.4(2) . .
F2 Ti1 C11 C16 -5.8(3) . .
F1 Ti1 C11 C16 83.3(4) . .
F4 Ti1 C11 C16 -86.5(4) . .
F3 Ti1 C11 C16 -169.0(3) . .
C12 Ti1 C11 C16 120.7(4) . .
C13 Ti1 C11 C16 158.3(4) . .
C14 Ti1 C11 C16 -160.2(4) . .
C10 Ti1 C11 C16 -123.0(5) . .
Ti2 Ti1 C11 C16 -118.9(3) . .
C10 C11 C12 C13 -0.1(5) . .
C16 C11 C12 C13 178.4(4) . .
Ti1 C11 C12 C13 -64.6(3) . .
C10 C11 C12 C17 -177.7(4) . .
C16 C11 C12 C17 0.7(7) . .
Ti1 C11 C12 C17 117.7(4) . .
C10 C11 C12 Ti1 64.6(3) . .
C16 C11 C12 Ti1 -116.9(4) . .
F2 Ti1 C12 C11 54.3(2) . .
F1 Ti1 C12 C11 145.1(2) . .
F4 Ti1 C12 C11 -41.3(3) . .
F3 Ti1 C12 C11 -136.8(2) . .
C13 Ti1 C12 C11 -115.9(3) . .
C14 Ti1 C12 C11 -78.3(3) . .
C10 Ti1 C12 C11 -37.0(2) . .
Ti2 Ti1 C12 C11 -96.8(3) . .
F2 Ti1 C12 C13 170.2(2) . .
F1 Ti1 C12 C13 -99.0(2) . .
F4 Ti1 C12 C13 74.6(3) . .
F3 Ti1 C12 C13 -20.9(3) . .
C11 Ti1 C12 C13 115.9(3) . .
C14 Ti1 C12 C13 37.6(2) . .
C10 Ti1 C12 C13 78.9(2) . .
Ti2 Ti1 C12 C13 19.1(3) . .
F2 Ti1 C12 C17 -67.8(4) . .
F1 Ti1 C12 C17 22.9(3) . .
F4 Ti1 C12 C17 -163.5(3) . .
F3 Ti1 C12 C17 101.0(4) . .
C13 Ti1 C12 C17 121.9(4) . .
C11 Ti1 C12 C17 -122.2(5) . .
C14 Ti1 C12 C17 159.5(4) . .
C10 Ti1 C12 C17 -159.2(4) . .
Ti2 Ti1 C12 C17 141.0(3) . .
C11 C12 C13 C14 -0.2(5) . .
C17 C12 C13 C14 177.5(4) . .
Ti1 C12 C13 C14 -65.3(3) . .
C11 C12 C13 C18 178.3(4) . .
C17 C12 C13 C18 -4.0(7) . .
Ti1 C12 C13 C18 113.2(4) . .
C11 C12 C13 Ti1 65.1(3) . .
C17 C12 C13 Ti1 -117.2(4) . .
F2 Ti1 C13 C14 101.3(3) . .
F1 Ti1 C13 C14 -166.5(2) . .
F4 Ti1 C13 C14 -17.4(3) . .
F3 Ti1 C13 C14 -82.5(2) . .
C12 Ti1 C13 C14 115.4(3) . .
C11 Ti1 C13 C14 77.9(3) . .
C10 Ti1 C13 C14 36.8(2) . .
Ti2 Ti1 C13 C14 -52.0(2) . .
F2 Ti1 C13 C12 -14.1(3) . .
F1 Ti1 C13 C12 78.1(2) . .
F4 Ti1 C13 C12 -132.7(2) . .
F3 Ti1 C13 C12 162.2(2) . .
C11 Ti1 C13 C12 -37.4(2) . .
C14 Ti1 C13 C12 -115.4(3) . .
C10 Ti1 C13 C12 -78.6(2) . .
Ti2 Ti1 C13 C12 -167.3(2) . .
F2 Ti1 C13 C18 -136.3(3) . .
F1 Ti1 C13 C18 -44.2(3) . .
F4 Ti1 C13 C18 105.0(3) . .
F3 Ti1 C13 C18 39.9(3) . .
C12 Ti1 C13 C18 -122.3(4) . .
C11 Ti1 C13 C18 -159.7(4) . .
C14 Ti1 C13 C18 122.4(4) . .
C10 Ti1 C13 C18 159.2(4) . .
Ti2 Ti1 C13 C18 70.4(3) . .
C12 C13 C14 C10 0.4(5) . .
C18 C13 C14 C10 -178.2(4) . .
Ti1 C13 C14 C10 -64.0(3) . .
C12 C13 C14 C19 -175.2(4) . .
C18 C13 C14 C19 6.3(7) . .
Ti1 C13 C14 C19 120.4(4) . .
C12 C13 C14 Ti1 64.4(3) . .
C18 C13 C14 Ti1 -114.1(4) . .
C11 C10 C14 C13 -0.4(5) . .
C15 C10 C14 C13 178.3(4) . .
Ti1 C10 C14 C13 63.1(3) . .
C11 C10 C14 C19 175.0(4) . .
C15 C10 C14 C19 -6.3(7) . .
Ti1 C10 C14 C19 -121.5(4) . .
C11 C10 C14 Ti1 -63.5(3) . .
C15 C10 C14 Ti1 115.2(4) . .
F2 Ti1 C14 C13 -115.0(2) . .
F1 Ti1 C14 C13 16.1(3) . .
F4 Ti1 C14 C13 165.2(2) . .
F3 Ti1 C14 C13 94.9(2) . .
C12 Ti1 C14 C13 -37.9(2) . .
C11 Ti1 C14 C13 -79.6(2) . .
C10 Ti1 C14 C13 -116.8(3) . .
Ti2 Ti1 C14 C13 130.1(2) . .
F2 Ti1 C14 C10 1.9(3) . .
F1 Ti1 C14 C10 132.9(2) . .
F4 Ti1 C14 C10 -78.0(2) . .
F3 Ti1 C14 C10 -148.3(2) . .
C12 Ti1 C14 C10 78.9(2) . .
C13 Ti1 C14 C10 116.8(3) . .
C11 Ti1 C14 C10 37.2(2) . .
Ti2 Ti1 C14 C10 -113.1(2) . .
F2 Ti1 C14 C19 125.7(4) . .
F1 Ti1 C14 C19 -103.2(4) . .
F4 Ti1 C14 C19 45.9(4) . .
F3 Ti1 C14 C19 -24.4(4) . .
C12 Ti1 C14 C19 -157.2(5) . .
C13 Ti1 C14 C19 -119.3(5) . .
C11 Ti1 C14 C19 161.1(5) . .
C10 Ti1 C14 C19 123.9(5) . .
Ti2 Ti1 C14 C19 10.8(4) . .
C13 C14 C19 C1' 76.4(6) . .
C10 C14 C19 C1' -98.3(6) . .
Ti1 C14 C19 C1' 166.9(4) . .
F6 Ti2 C20 C24 -66.3(2) . .
F5 Ti2 C20 C24 35.5(3) . .
F3 Ti2 C20 C24 148.4(2) . .
F4 Ti2 C20 C24 -148.7(2) . .
C23 Ti2 C20 C24 37.4(2) . .
C22 Ti2 C20 C24 79.4(3) . .
C21 Ti2 C20 C24 116.4(4) . .
Ti1 Ti2 C20 C24 -177.5(2) . .
F6 Ti2 C20 C21 177.3(2) . .
F5 Ti2 C20 C21 -80.9(3) . .
F3 Ti2 C20 C21 32.0(3) . .
F4 Ti2 C20 C21 94.9(2) . .
C24 Ti2 C20 C21 -116.4(4) . .
C23 Ti2 C20 C21 -79.0(3) . .
C22 Ti2 C20 C21 -37.0(2) . .
Ti1 Ti2 C20 C21 66.1(2) . .
F6 Ti2 C20 C25 54.5(3) . .
F5 Ti2 C20 C25 156.2(3) . .
F3 Ti2 C20 C25 -90.8(3) . .
F4 Ti2 C20 C25 -27.9(3) . .
C24 Ti2 C20 C25 120.8(4) . .
C23 Ti2 C20 C25 158.2(4) . .
C22 Ti2 C20 C25 -159.9(4) . .
C21 Ti2 C20 C25 -122.8(4) . .
Ti1 Ti2 C20 C25 -56.8(3) . .
C24 C20 C21 C22 0.3(5) . .
C25 C20 C21 C22 179.2(4) . .
Ti2 C20 C21 C22 63.7(3) . .
C24 C20 C21 C26 -179.6(4) . .
C25 C20 C21 C26 -0.7(7) . .
Ti2 C20 C21 C26 -116.1(4) . .
C24 C20 C21 Ti2 -63.4(3) . .
C25 C20 C21 Ti2 115.5(4) . .
F6 Ti2 C21 C22 -119.8(2) . .
F5 Ti2 C21 C22 13.3(3) . .
F3 Ti2 C21 C22 92.6(2) . .
F4 Ti2 C21 C22 162.8(2) . .
C24 Ti2 C21 C22 -79.1(2) . .
C23 Ti2 C21 C22 -37.5(2) . .
C20 Ti2 C21 C22 -116.2(3) . .
Ti1 Ti2 C21 C22 128.0(2) . .
F6 Ti2 C21 C20 -3.6(3) . .
F5 Ti2 C21 C20 129.5(2) . .
F3 Ti2 C21 C20 -151.2(2) . .
F4 Ti2 C21 C20 -81.0(2) . .
C24 Ti2 C21 C20 37.1(2) . .
C23 Ti2 C21 C20 78.7(3) . .
C22 Ti2 C21 C20 116.2(3) . .
Ti1 Ti2 C21 C20 -115.8(2) . .
F6 Ti2 C21 C26 118.5(4) . .
F5 Ti2 C21 C26 -108.5(4) . .
F3 Ti2 C21 C26 -29.1(4) . .
F4 Ti2 C21 C26 41.1(4) . .
C24 Ti2 C21 C26 159.1(4) . .
C23 Ti2 C21 C26 -159.2(4) . .
C22 Ti2 C21 C26 -121.7(5) . .
C20 Ti2 C21 C26 122.1(5) . .
Ti1 Ti2 C21 C26 6.2(4) . .
C20 C21 C22 C23 0.0(5) . .
C26 C21 C22 C23 179.9(4) . .
Ti2 C21 C22 C23 64.0(3) . .
C20 C21 C22 C27 -179.0(4) . .
C26 C21 C22 C27 0.8(7) . .
Ti2 C21 C22 C27 -115.1(4) . .
C20 C21 C22 Ti2 -63.9(3) . .
C26 C21 C22 Ti2 115.9(4) . .
F6 Ti2 C22 C21 96.0(3) . .
F5 Ti2 C22 C21 -169.1(2) . .
F3 Ti2 C22 C21 -84.8(2) . .
F4 Ti2 C22 C21 -19.6(3) . .
C24 Ti2 C22 C21 78.8(2) . .
C23 Ti2 C22 C21 116.5(3) . .
C20 Ti2 C22 C21 37.4(2) . .
Ti1 Ti2 C22 C21 -55.2(2) . .
F6 Ti2 C22 C23 -20.5(4) . .
F5 Ti2 C22 C23 74.4(2) . .
F3 Ti2 C22 C23 158.7(2) . .
F4 Ti2 C22 C23 -136.1(2) . .
C24 Ti2 C22 C23 -37.7(2) . .
C20 Ti2 C22 C23 -79.1(3) . .
C21 Ti2 C22 C23 -116.5(3) . .
Ti1 Ti2 C22 C23 -171.7(2) . .
F6 Ti2 C22 C27 -140.6(4) . .
F5 Ti2 C22 C27 -45.8(4) . .
F3 Ti2 C22 C27 38.6(4) . .
F4 Ti2 C22 C27 103.7(4) . .
C24 Ti2 C22 C27 -157.9(4) . .
C23 Ti2 C22 C27 -120.1(5) . .
C20 Ti2 C22 C27 160.8(4) . .
C21 Ti2 C22 C27 123.3(5) . .
Ti1 Ti2 C22 C27 68.1(4) . .
C21 C22 C23 C24 -0.3(5) . .
C27 C22 C23 C24 178.8(4) . .
Ti2 C22 C23 C24 64.3(3) . .
C21 C22 C23 C28 179.7(4) . .
C27 C22 C23 C28 -1.2(7) . .
Ti2 C22 C23 C28 -115.7(4) . .
C21 C22 C23 Ti2 -64.6(3) . .
C27 C22 C23 Ti2 114.5(4) . .
F6 Ti2 C23 C24 50.9(3) . .
F5 Ti2 C23 C24 141.6(3) . .
F3 Ti2 C23 C24 -140.0(2) . .
F4 Ti2 C23 C24 -46.4(3) . .
C22 Ti2 C23 C24 -115.3(4) . .
C20 Ti2 C23 C24 -37.1(2) . .
C21 Ti2 C23 C24 -78.6(3) . .
Ti1 Ti2 C23 C24 -102.5(2) . .
F6 Ti2 C23 C22 166.3(2) . .
F5 Ti2 C23 C22 -103.1(3) . .
F3 Ti2 C23 C22 -24.7(3) . .
F4 Ti2 C23 C22 68.9(3) . .
C24 Ti2 C23 C22 115.3(4) . .
C20 Ti2 C23 C22 78.2(3) . .
C21 Ti2 C23 C22 36.7(2) . .
Ti1 Ti2 C23 C22 12.9(3) . .
F6 Ti2 C23 C28 -71.8(4) . .
F5 Ti2 C23 C28 18.9(3) . .
F3 Ti2 C23 C28 97.2(3) . .
F4 Ti2 C23 C28 -169.2(3) . .
C24 Ti2 C23 C28 -122.7(5) . .
C22 Ti2 C23 C28 122.0(5) . .
C20 Ti2 C23 C28 -159.9(4) . .
C21 Ti2 C23 C28 158.7(4) . .
Ti1 Ti2 C23 C28 134.8(3) . .
C21 C20 C24 C23 -0.5(5) . .
C25 C20 C24 C23 -179.5(4) . .
Ti2 C20 C24 C23 -64.4(3) . .
C21 C20 C24 C29 -179.9(4) . .
C25 C20 C24 C29 1.2(7) . .
Ti2 C20 C24 C29 116.2(4) . .
C21 C20 C24 Ti2 63.9(3) . .
C25 C20 C24 Ti2 -115.0(4) . .
C22 C23 C24 C20 0.5(5) . .
C28 C23 C24 C20 -179.5(4) . .
Ti2 C23 C24 C20 64.9(3) . .
C22 C23 C24 C29 179.9(4) . .
C28 C23 C24 C29 -0.2(7) . .
Ti2 C23 C24 C29 -115.8(4) . .
C22 C23 C24 Ti2 -64.3(3) . .
C28 C23 C24 Ti2 115.6(5) . .
F6 Ti2 C24 C20 113.1(2) . .
F5 Ti2 C24 C20 -156.7(2) . .
F3 Ti2 C24 C20 -50.7(3) . .
F4 Ti2 C24 C20 33.4(3) . .
C23 Ti2 C24 C20 -116.2(3) . .
C22 Ti2 C24 C20 -78.3(3) . .
C21 Ti2 C24 C20 -37.2(2) . .
Ti1 Ti2 C24 C20 3.5(3) . .
F6 Ti2 C24 C23 -130.7(3) . .
F5 Ti2 C24 C23 -40.5(3) . .
F3 Ti2 C24 C23 65.5(3) . .
F4 Ti2 C24 C23 149.6(2) . .
C22 Ti2 C24 C23 37.9(2) . .
C20 Ti2 C24 C23 116.2(3) . .
C21 Ti2 C24 C23 79.0(3) . .
Ti1 Ti2 C24 C23 119.7(2) . .
F6 Ti2 C24 C29 -8.8(3) . .
F5 Ti2 C24 C29 81.4(4) . .
F3 Ti2 C24 C29 -172.6(3) . .
F4 Ti2 C24 C29 -88.4(4) . .
C23 Ti2 C24 C29 121.9(5) . .
C22 Ti2 C24 C29 159.9(4) . .
C20 Ti2 C24 C29 -121.9(5) . .
C21 Ti2 C24 C29 -159.1(4) . .
Ti1 Ti2 C24 C29 -118.4(3) . .
C20 C24 C29 C2' 80.9(6) . .
C23 C24 C29 C2' -98.3(6) . .
Ti2 C24 C29 C2' 171.7(4) . .
F8 Ti3 C30 C34 165.4(2) . .
F9 Ti3 C30 C34 -101.1(3) . .
F7 Ti3 C30 C34 18.4(3) . .
F7 Ti3 C30 C34 81.7(2) 3_655 .
C31 Ti3 C30 C34 -115.4(4) . .
C33 Ti3 C30 C34 -37.0(2) . .
C32 Ti3 C30 C34 -77.6(3) . .
Ti3 Ti3 C30 C34 53.0(2) 3_655 .
F8 Ti3 C30 C31 -79.2(3) . .
F9 Ti3 C30 C31 14.4(3) . .
F7 Ti3 C30 C31 133.8(2) . .
F7 Ti3 C30 C31 -162.9(3) 3_655 .
C34 Ti3 C30 C31 115.4(4) . .
C33 Ti3 C30 C31 78.5(3) . .
C32 Ti3 C30 C31 37.8(2) . .
Ti3 Ti3 C30 C31 168.4(2) 3_655 .
F8 Ti3 C30 C35 42.2(4) . .
F9 Ti3 C30 C35 135.8(3) . .
F7 Ti3 C30 C35 -104.8(4) . .
F7 Ti3 C30 C35 -41.5(4) 3_655 .
C31 Ti3 C30 C35 121.4(5) . .
C34 Ti3 C30 C35 -123.2(5) . .
C33 Ti3 C30 C35 -160.1(4) . .
C32 Ti3 C30 C35 159.2(4) . .
Ti3 Ti3 C30 C35 -70.1(4) 3_655 .
C34 C30 C31 C32 -0.3(4) . .
C35 C30 C31 C32 179.4(4) . .
Ti3 C30 C31 C32 -65.8(3) . .
C34 C30 C31 C36 -179.2(4) . .
C35 C30 C31 C36 0.4(7) . .
Ti3 C30 C31 C36 115.2(4) . .
C34 C30 C31 Ti3 65.5(3) . .
C35 C30 C31 Ti3 -114.8(4) . .
F8 Ti3 C31 C30 98.7(3) . .
F9 Ti3 C31 C30 -169.9(2) . .
F7 Ti3 C31 C30 -74.4(3) . .
F7 Ti3 C31 C30 19.8(3) 3_655 .
C34 Ti3 C31 C30 -37.5(2) . .
C33 Ti3 C31 C30 -78.7(3) . .
C32 Ti3 C31 C30 -115.1(4) . .
Ti3 Ti3 C31 C30 -17.7(3) 3_655 .
F8 Ti3 C31 C32 -146.1(3) . .
F9 Ti3 C31 C32 -54.8(3) . .
F7 Ti3 C31 C32 40.8(3) . .
F7 Ti3 C31 C32 134.9(2) 3_655 .
C30 Ti3 C31 C32 115.1(4) . .
C34 Ti3 C31 C32 77.6(3) . .
C33 Ti3 C31 C32 36.4(2) . .
Ti3 Ti3 C31 C32 97.5(3) 3_655 .
F8 Ti3 C31 C36 -23.6(4) . .
F9 Ti3 C31 C36 67.8(4) . .
F7 Ti3 C31 C36 163.3(3) . .
F7 Ti3 C31 C36 -102.6(4) 3_655 .
C30 Ti3 C31 C36 -122.4(5) . .
C34 Ti3 C31 C36 -159.9(4) . .
C33 Ti3 C31 C36 158.9(4) . .
C32 Ti3 C31 C36 122.5(5) . .
Ti3 Ti3 C31 C36 -140.0(3) 3_655 .
C30 C31 C32 C33 1.3(4) . .
C36 C31 C32 C33 -179.8(4) . .
Ti3 C31 C32 C33 -63.2(3) . .
C30 C31 C32 C37 -177.3(4) . .
C36 C31 C32 C37 1.7(6) . .
Ti3 C31 C32 C37 118.2(4) . .
C30 C31 C32 Ti3 64.5(3) . .
C36 C31 C32 Ti3 -116.5(4) . .
F8 Ti3 C32 C33 153.8(2) . .
F9 Ti3 C32 C33 -117.6(2) . .
F7 Ti3 C32 C33 -36.7(3) . .
F7 Ti3 C32 C33 46.0(3) 3_655 .
C30 Ti3 C32 C33 78.8(3) . .
C31 Ti3 C32 C33 116.9(3) . .
C34 Ti3 C32 C33 37.1(2) . .
Ti3 Ti3 C32 C33 -4.1(3) 3_655 .
F8 Ti3 C32 C31 36.9(3) . .
F9 Ti3 C32 C31 125.5(3) . .
F7 Ti3 C32 C31 -153.6(2) . .
F7 Ti3 C32 C31 -70.9(3) 3_655 .
C30 Ti3 C32 C31 -38.1(2) . .
C34 Ti3 C32 C31 -79.8(3) . .
C33 Ti3 C32 C31 -116.9(3) . .
Ti3 Ti3 C32 C31 -121.0(2) 3_655 .
F8 Ti3 C32 C37 -85.2(4) . .
F9 Ti3 C32 C37 3.5(4) . .
F7 Ti3 C32 C37 84.3(4) . .
F7 Ti3 C32 C37 167.0(3) 3_655 .
C30 Ti3 C32 C37 -160.2(4) . .
C31 Ti3 C32 C37 -122.1(5) . .
C34 Ti3 C32 C37 158.2(4) . .
C33 Ti3 C32 C37 121.0(5) . .
Ti3 Ti3 C32 C37 116.9(3) 3_655 .
C31 C32 C33 C34 -1.8(4) . .
C37 C32 C33 C34 176.8(4) . .
Ti3 C32 C33 C34 -64.1(3) . .
C31 C32 C33 C38 177.5(4) . .
C37 C32 C33 C38 -3.9(6) . .
Ti3 C32 C33 C38 115.2(4) . .
C31 C32 C33 Ti3 62.3(3) . .
C37 C32 C33 Ti3 -119.1(4) . .
F8 Ti3 C33 C32 -41.3(3) . .
F9 Ti3 C33 C32 61.6(2) . .
F7 Ti3 C33 C32 145.6(2) . .
F7 Ti3 C33 C32 -149.7(2) 3_655 .
C30 Ti3 C33 C32 -79.3(3) . .
C31 Ti3 C33 C32 -37.2(2) . .
C34 Ti3 C33 C32 -116.6(3) . .
Ti3 Ti3 C33 C32 176.9(2) 3_655 .
F8 Ti3 C33 C34 75.3(3) . .
F9 Ti3 C33 C34 178.2(2) . .
F7 Ti3 C33 C34 -97.8(2) . .
F7 Ti3 C33 C34 -33.2(3) 3_655 .
C30 Ti3 C33 C34 37.3(2) . .
C31 Ti3 C33 C34 79.4(3) . .
C32 Ti3 C33 C34 116.6(3) . .
Ti3 Ti3 C33 C34 -66.5(2) 3_655 .
F8 Ti3 C33 C38 -163.4(3) . .
F9 Ti3 C33 C38 -60.5(3) . .
F7 Ti3 C33 C38 23.5(3) . .
F7 Ti3 C33 C38 88.2(3) 3_655 .
C30 Ti3 C33 C38 158.6(4) . .
C31 Ti3 C33 C38 -159.3(4) . .
C34 Ti3 C33 C38 121.3(4) . .
C32 Ti3 C33 C38 -122.1(4) . .
Ti3 Ti3 C33 C38 54.9(3) 3_655 .
C32 C33 C34 C30 1.6(4) . .
C38 C33 C34 C30 -177.6(4) . .
Ti3 C33 C34 C30 -63.1(3) . .
C32 C33 C34 C39 -175.7(3) . .
C38 C33 C34 C39 5.0(6) . .
Ti3 C33 C34 C39 119.6(4) . .
C32 C33 C34 Ti3 64.7(3) . .
C38 C33 C34 Ti3 -114.6(4) . .
C31 C30 C34 C33 -0.8(4) . .
C35 C30 C34 C33 179.6(4) . .
Ti3 C30 C34 C33 64.0(3) . .
C31 C30 C34 C39 176.5(4) . .
C35 C30 C34 C39 -3.2(6) . .
Ti3 C30 C34 C39 -118.7(4) . .
C31 C30 C34 Ti3 -64.8(3) . .
C35 C30 C34 Ti3 115.5(4) . .
F8 Ti3 C34 C33 -134.1(2) . .
F9 Ti3 C34 C33 -2.4(3) . .
F7 Ti3 C34 C33 79.1(2) . .
F7 Ti3 C34 C33 149.1(2) 3_655 .
C30 Ti3 C34 C33 -116.4(4) . .
C31 Ti3 C34 C33 -78.4(3) . .
C32 Ti3 C34 C33 -36.7(2) . .
Ti3 Ti3 C34 C33 114.1(2) 3_655 .
F8 Ti3 C34 C30 -17.7(3) . .
F9 Ti3 C34 C30 114.0(3) . .
F7 Ti3 C34 C30 -164.4(2) . .
F7 Ti3 C34 C30 -94.5(2) 3_655 .
C31 Ti3 C34 C30 38.0(2) . .
C33 Ti3 C34 C30 116.4(4) . .
C32 Ti3 C34 C30 79.7(3) . .
Ti3 Ti3 C34 C30 -129.4(2) 3_655 .
F8 Ti3 C34 C39 104.9(4) . .
F9 Ti3 C34 C39 -123.5(4) . .
F7 Ti3 C34 C39 -41.9(4) . .
F7 Ti3 C34 C39 28.1(4) 3_655 .
C30 Ti3 C34 C39 122.5(5) . .
C31 Ti3 C34 C39 160.6(4) . .
C33 Ti3 C34 C39 -121.0(5) . .
C32 Ti3 C34 C39 -157.7(4) . .
Ti3 Ti3 C34 C39 -6.9(4) 3_655 .
C33 C34 C39 C3' 81.6(5) . .
C30 C34 C39 C3' -95.2(5) . .
Ti3 C34 C39 C3' 173.6(4) . .
F12 Ti4 C40 C41 -52.8(3) . .
F11 Ti4 C40 C41 -143.2(3) . .
F10 Ti4 C40 C41 138.0(3) 3_665 .
F10 Ti4 C40 C41 43.2(4) . .
C44 Ti4 C40 C41 115.8(4) . .
C43 Ti4 C40 C41 78.2(3) . .
C42 Ti4 C40 C41 37.2(3) . .
Ti4 Ti4 C40 C41 100.4(3) 3_665 .
F12 Ti4 C40 C44 -168.6(2) . .
F11 Ti4 C40 C44 101.0(3) . .
F10 Ti4 C40 C44 22.2(3) 3_665 .
F10 Ti4 C40 C44 -72.6(3) . .
C41 Ti4 C40 C44 -115.8(4) . .
C43 Ti4 C40 C44 -37.5(2) . .
C42 Ti4 C40 C44 -78.5(3) . .
Ti4 Ti4 C40 C44 -15.4(3) 3_665 .
F12 Ti4 C40 C45 70.6(4) . .
F11 Ti4 C40 C45 -19.9(4) . .
F10 Ti4 C40 C45 -98.6(4) 3_665 .
F10 Ti4 C40 C45 166.5(3) . .
C44 Ti4 C40 C45 -120.9(5) . .
C41 Ti4 C40 C45 123.4(5) . .
C43 Ti4 C40 C45 -158.4(5) . .
C42 Ti4 C40 C45 160.6(5) . .
Ti4 Ti4 C40 C45 -136.3(4) 3_665 .
C44 C40 C41 C42 -0.7(4) . .
C45 C40 C41 C42 179.0(4) . .
Ti4 C40 C41 C42 -65.1(3) . .
C44 C40 C41 C46 -178.3(4) . .
C45 C40 C41 C46 1.4(7) . .
Ti4 C40 C41 C46 117.2(4) . .
C44 C40 C41 Ti4 64.4(3) . .
C45 C40 C41 Ti4 -115.9(4) . .
F12 Ti4 C41 C40 127.8(3) . .
F11 Ti4 C41 C40 39.5(3) . .
F10 Ti4 C41 C40 -67.3(4) 3_665 .
F10 Ti4 C41 C40 -152.3(3) . .
C44 Ti4 C41 C40 -37.8(3) . .
C43 Ti4 C41 C40 -79.3(3) . .
C42 Ti4 C41 C40 -116.2(4) . .
Ti4 Ti4 C41 C40 -119.8(3) 3_665 .
F12 Ti4 C41 C42 -116.0(3) . .
F11 Ti4 C41 C42 155.7(3) . .
F10 Ti4 C41 C42 48.9(4) 3_665 .
F10 Ti4 C41 C42 -36.1(3) . .
C40 Ti4 C41 C42 116.2(4) . .
C44 Ti4 C41 C42 78.4(3) . .
C43 Ti4 C41 C42 37.0(3) . .
Ti4 Ti4 C41 C42 -3.6(3) 3_665 .
F12 Ti4 C41 C46 7.0(5) . .
F11 Ti4 C41 C46 -81.3(5) . .
F10 Ti4 C41 C46 172.0(5) 3_665 .
F10 Ti4 C41 C46 86.9(5) . .
C40 Ti4 C41 C46 -120.8(7) . .
C44 Ti4 C41 C46 -158.6(6) . .
C43 Ti4 C41 C46 160.0(6) . .
C42 Ti4 C41 C46 123.0(6) . .
Ti4 Ti4 C41 C46 119.4(5) 3_665 .
C40 C41 C42 C43 0.2(5) . .
C46 C41 C42 C43 177.8(4) . .
Ti4 C41 C42 C43 -63.8(3) . .
C40 C41 C42 C47 -178.4(4) . .
C46 C41 C42 C47 -0.7(7) . .
Ti4 C41 C42 C47 117.6(4) . .
C40 C41 C42 Ti4 64.0(3) . .
C46 C41 C42 Ti4 -118.4(5) . .
F12 Ti4 C42 C43 179.3(3) . .
F11 Ti4 C42 C43 78.4(4) . .
F10 Ti4 C42 C43 -32.6(3) 3_665 .
F10 Ti4 C42 C43 -97.1(3) . .
C40 Ti4 C42 C43 79.2(3) . .
C44 Ti4 C42 C43 37.2(3) . .
C41 Ti4 C42 C43 116.3(4) . .
Ti4 Ti4 C42 C43 -66.3(3) 3_665 .
F12 Ti4 C42 C41 63.0(3) . .
F11 Ti4 C42 C41 -37.9(4) . .
F10 Ti4 C42 C41 -148.9(3) 3_665 .
F10 Ti4 C42 C41 146.6(3) . .
C40 Ti4 C42 C41 -37.1(3) . .
C44 Ti4 C42 C41 -79.1(3) . .
C43 Ti4 C42 C41 -116.3(4) . .
Ti4 Ti4 C42 C41 177.4(3) 3_665 .
F12 Ti4 C42 C47 -58.6(6) . .
F11 Ti4 C42 C47 -159.5(5) . .
F10 Ti4 C42 C47 89.5(6) 3_665 .
F10 Ti4 C42 C47 25.0(5) . .
C40 Ti4 C42 C47 -158.8(6) . .
C44 Ti4 C42 C47 159.2(6) . .
C41 Ti4 C42 C47 -121.6(7) . .
C43 Ti4 C42 C47 122.1(7) . .
Ti4 Ti4 C42 C47 55.8(6) 3_665 .
C41 C42 C43 C44 0.4(4) . .
C47 C42 C43 C44 178.9(4) . .
Ti4 C42 C43 C44 -62.8(3) . .
C41 C42 C43 C48 -177.6(4) . .
C47 C42 C43 C48 1.0(7) . .
Ti4 C42 C43 C48 119.3(4) . .
C41 C42 C43 Ti4 63.1(3) . .
C47 C42 C43 Ti4 -118.3(4) . .
F12 Ti4 C43 C42 -0.9(4) . .
F11 Ti4 C43 C42 -131.7(3) . .
F10 Ti4 C43 C42 150.3(3) 3_665 .
F10 Ti4 C43 C42 80.3(3) . .
C40 Ti4 C43 C42 -78.5(3) . .
C44 Ti4 C43 C42 -116.5(4) . .
C41 Ti4 C43 C42 -37.3(3) . .
Ti4 Ti4 C43 C42 115.1(3) 3_665 .
F12 Ti4 C43 C44 115.6(3) . .
F11 Ti4 C43 C44 -15.2(3) . .
F10 Ti4 C43 C44 -93.2(3) 3_665 .
F10 Ti4 C43 C44 -163.2(3) . .
C40 Ti4 C43 C44 38.0(3) . .
C41 Ti4 C43 C44 79.3(3) . .
C42 Ti4 C43 C44 116.5(4) . .
Ti4 Ti4 C43 C44 -128.3(3) 3_665 .
F12 Ti4 C43 C48 -122.9(5) . .
F11 Ti4 C43 C48 106.3(5) . .
F10 Ti4 C43 C48 28.3(5) 3_665 .
F10 Ti4 C43 C48 -41.7(5) . .
C40 Ti4 C43 C48 159.5(5) . .
C44 Ti4 C43 C48 121.5(6) . .
C41 Ti4 C43 C48 -159.2(5) . .
C42 Ti4 C43 C48 -122.0(6) . .
Ti4 Ti4 C43 C48 -6.8(5) 3_665 .
C42 C43 C44 C40 -0.8(4) . .
C48 C43 C44 C40 177.2(4) . .
Ti4 C43 C44 C40 -64.8(3) . .
C42 C43 C44 C49 -177.2(4) . .
C48 C43 C44 C49 0.7(6) . .
Ti4 C43 C44 C49 118.7(4) . .
C42 C43 C44 Ti4 64.0(3) . .
C48 C43 C44 Ti4 -118.0(4) . .
C41 C40 C44 C43 0.9(4) . .
C45 C40 C44 C43 -178.8(4) . .
Ti4 C40 C44 C43 65.9(3) . .
C41 C40 C44 C49 177.4(4) . .
C45 C40 C44 C49 -2.3(6) . .
Ti4 C40 C44 C49 -117.5(4) . .
C41 C40 C44 Ti4 -65.0(3) . .
C45 C40 C44 Ti4 115.3(4) . .
F12 Ti4 C44 C43 -99.0(3) . .
F11 Ti4 C44 C43 167.6(3) . .
F10 Ti4 C44 C43 83.8(3) 3_665 .
F10 Ti4 C44 C43 19.9(3) . .
C40 Ti4 C44 C43 -115.3(4) . .
C41 Ti4 C44 C43 -78.1(3) . .
C42 Ti4 C44 C43 -36.8(3) . .
Ti4 Ti4 C44 C43 54.7(3) 3_665 .
F12 Ti4 C44 C40 16.3(3) . .
F11 Ti4 C44 C40 -77.1(3) . .
F10 Ti4 C44 C40 -160.8(3) 3_665 .
F10 Ti4 C44 C40 135.2(2) . .
C41 Ti4 C44 C40 37.2(3) . .
C43 Ti4 C44 C40 115.3(4) . .
C42 Ti4 C44 C40 78.5(3) . .
Ti4 Ti4 C44 C40 170.0(2) 3_665 .
F12 Ti4 C44 C49 137.2(4) . .
F11 Ti4 C44 C49 43.8(4) . .
F10 Ti4 C44 C49 -40.0(4) 3_665 .
F10 Ti4 C44 C49 -103.9(4) . .
C40 Ti4 C44 C49 120.9(5) . .
C41 Ti4 C44 C49 158.1(5) . .
C43 Ti4 C44 C49 -123.8(5) . .
C42 Ti4 C44 C49 -160.6(5) . .
Ti4 Ti4 C44 C49 -69.1(4) 3_665 .
C43 C44 C49 C4' 96.9(6) . .
C40 C44 C49 C4' -79.0(6) . .
Ti4 C44 C49 C4' -169.3(4) . .
